data_7109264
loop_
_publ_author_name
'Shangjun Cai'
'Chao Chen'
'Zelin Sun'
'Chanjuan Xi'

_publ_section_title
;
 CuCl-catalyzed ortho trifluoromethylation of arenes and heteroarenes with
 a pivalamido directing group
;
_journal_name_full Chem.Commun.
_journal_page_first 4552
_journal_paper_doi 10.1039/c3cc41331d
_journal_volume 49
_journal_year 2013
_chemical_formula_moiety 'C13 H16 F3 N O'
_chemical_formula_sum 'C13 H16 F3 N O'
_chemical_formula_weight 259.27
_chemical_name_systematic
;
?
;
_space_group_IT_number 14
_symmetry_cell_setting monoclinic
_symmetry_space_group_name_Hall '-P 2ybc'
_symmetry_space_group_name_H-M 'P 1 21/c 1'
_atom_sites_solution_hydrogens geom
_atom_sites_solution_primary direct
_atom_sites_solution_secondary difmap
_audit_creation_method SHELXL-97
_cell_angle_alpha 90.00
_cell_angle_beta 105.80(3)
_cell_angle_gamma 90.00
_cell_formula_units_Z 4
_cell_length_a 5.8366(12)
_cell_length_b 22.212(4)
_cell_length_c 10.215(2)
_cell_measurement_reflns_used 2887
_cell_measurement_temperature 173(2)
_cell_measurement_theta_max 27.5
_cell_measurement_theta_min 1.8
_cell_volume 1274.3(5)
_computing_cell_refinement 'CrystalClear (Rigaku Inc., 2007)'
_computing_data_collection 'CrystalClear (Rigaku Inc., 2007)'
_computing_data_reduction 'CrystalClear (Rigaku Inc., 2007)'
_computing_molecular_graphics 'SHELXTL (Bruker, 1997)'
_computing_publication_material 'SHELXTL (Bruker, 1997)'
_computing_structure_refinement 'SHELXL-97 (Sheldrick, 1997)'
_computing_structure_solution 'SHELXS-97 (Sheldrick, 1990)'
_diffrn_ambient_temperature 173(2)
_diffrn_detector_area_resol_mean 28.5714
_diffrn_measured_fraction_theta_full 0.997
_diffrn_measured_fraction_theta_max 0.997
_diffrn_measurement_device_type 'Rigaku Saturn724+'
_diffrn_measurement_method '\w scans'
_diffrn_radiation_monochromator graphite
_diffrn_radiation_source 'fine-focus sealed tube'
_diffrn_radiation_type MoK\a
_diffrn_radiation_wavelength 0.71073
_diffrn_reflns_av_R_equivalents 0.0412
_diffrn_reflns_av_sigmaI/netI 0.0341
_diffrn_reflns_limit_h_max 7
_diffrn_reflns_limit_h_min -5
_diffrn_reflns_limit_k_max 28
_diffrn_reflns_limit_k_min -28
_diffrn_reflns_limit_l_max 13
_diffrn_reflns_limit_l_min -13
_diffrn_reflns_number 9053
_diffrn_reflns_theta_full 27.46
_diffrn_reflns_theta_max 27.46
_diffrn_reflns_theta_min 1.83
_diffrn_standards_decay_% 0
_diffrn_standards_number 0
_exptl_absorpt_coefficient_mu 0.115
_exptl_absorpt_correction_T_max 1.0000
_exptl_absorpt_correction_T_min 0.52025
_exptl_absorpt_correction_type multi-scan
_exptl_absorpt_process_details DATABS
_exptl_crystal_colour colorless
_exptl_crystal_density_diffrn 1.351
_exptl_crystal_density_meas ?
_exptl_crystal_density_method 'not measured'
_exptl_crystal_description plate
_exptl_crystal_F_000 544
_exptl_crystal_size_max 0.44
_exptl_crystal_size_mid 0.37
_exptl_crystal_size_min 0.10
_refine_diff_density_max 0.265
_refine_diff_density_min -0.220
_refine_diff_density_rms 0.046
_refine_ls_extinction_method none
_refine_ls_goodness_of_fit_ref 1.045
_refine_ls_hydrogen_treatment mixed
_refine_ls_matrix_type full
_refine_ls_number_parameters 170
_refine_ls_number_reflns 2913
_refine_ls_number_restraints 0
_refine_ls_restrained_S_all 1.045
_refine_ls_R_factor_all 0.0690
_refine_ls_R_factor_gt 0.0618
_refine_ls_shift/su_max 0.002
_refine_ls_shift/su_mean 0.000
_refine_ls_structure_factor_coef Fsqd
_refine_ls_weighting_details 'calc w=1/[\s^2^(Fo^2^)+(0.0010P)^2^+1.2831P] where P=(Fo^2^+2Fc^2^)/3'
_refine_ls_weighting_scheme calc
_refine_ls_wR_factor_gt 0.1040
_refine_ls_wR_factor_ref 0.1074
_reflns_number_gt 2619
_reflns_number_total 2913
_reflns_threshold_expression I>2sigma(I)
_cod_data_source_file c3cc41331d.txt
_cod_data_source_block a
_cod_depositor_comments
;
The following automatic conversions were performed:

'_exptl_crystal_density_meas' value 'none' was changed to '?' - the
value is perceived as not measured.

Automatic conversion script
Id: cif_fix_values 3008 2015-01-20 13:52:24Z robertas 
;
_cod_original_cell_volume 1274.3(4)
_cod_original_sg_symbol_H-M P2(1)/c
_cod_database_code 7109264

loop_
_symmetry_equiv_pos_as_xyz
'x, y, z'
'-x, y+1/2, -z+1/2'
'-x, -y, -z'
'x, -y-1/2, z-1/2'

loop_
_atom_site_label
_atom_site_type_symbol
_atom_site_fract_x
_atom_site_fract_y
_atom_site_fract_z
_atom_site_U_iso_or_equiv
_atom_site_adp_type
_atom_site_occupancy
_atom_site_symmetry_multiplicity
_atom_site_calc_flag
_atom_site_refinement_flags
F1 F 0.4456(3) 0.52045(5) 0.77277(14) 0.0511(4) Uani 1 1 d .
O1 O 0.2033(3) 0.26120(6) 0.77845(14) 0.0413(4) Uani 1 1 d .
F2 F 0.3564(3) 0.44822(6) 0.88716(15) 0.0668(5) Uani 1 1 d .
N1 N 0.2253(3) 0.27720(7) 0.56344(17) 0.0332(4) Uani 1 1 d .
H1 H 0.199(4) 0.2614(10) 0.482(2) 0.040 Uiso 1 1 d .
F3 F 0.7238(3) 0.47002(6) 0.90956(14) 0.0653(4) Uani 1 1 d .
C6 C 0.0196(3) 0.18629(8) 0.60989(19) 0.0310(4) Uani 1 1 d .
C7 C 0.1551(3) 0.24500(8) 0.65919(19) 0.0308(4) Uani 1 1 d .
C8 C 0.3673(4) 0.37098(8) 0.68827(19) 0.0315(4) Uani 1 1 d .
H8 H 0.2680 0.3650 0.7445 0.038 Uiso 1 1 calc R
C9 C 0.5166(4) 0.34035(9) 0.5027(2) 0.0367(5) Uani 1 1 d .
H9 H 0.5180 0.3134 0.4333 0.044 Uiso 1 1 calc R
C10 C 0.6649(4) 0.43258(9) 0.6233(2) 0.0368(5) Uani 1 1 d .
C11 C 0.3700(3) 0.32954(8) 0.58660(19) 0.0304(4) Uani 1 1 d .
C12 C 0.5140(4) 0.42156(8) 0.70556(19) 0.0319(4) Uani 1 1 d .
C13 C 0.6607(4) 0.39088(10) 0.5214(2) 0.0420(5) Uani 1 1 d .
H13 H 0.7577 0.3971 0.4639 0.050 Uiso 1 1 calc R
C14 C 0.5095(4) 0.46436(9) 0.8180(2) 0.0410(5) Uani 1 1 d .
C15 C 0.8253(4) 0.48716(11) 0.6383(3) 0.0530(6) Uani 1 1 d .
H15A H 0.7322 0.5217 0.6002 0.080 Uiso 1 1 calc R
H15B H 0.9447 0.4802 0.5913 0.080 Uiso 1 1 calc R
H15C H 0.9008 0.4941 0.7330 0.080 Uiso 1 1 calc R
C16 C 0.2019(4) 0.13993(10) 0.5919(3) 0.0561(7) Uani 1 1 d .
H16A H 0.3235 0.1353 0.6760 0.084 Uiso 1 1 calc R
H16B H 0.2726 0.1534 0.5224 0.084 Uiso 1 1 calc R
H16C H 0.1242 0.1020 0.5658 0.084 Uiso 1 1 calc R
C17 C -0.0971(5) 0.16430(12) 0.7174(3) 0.0590(7) Uani 1 1 d .
H17A H -0.2072 0.1941 0.7312 0.089 Uiso 1 1 calc R
H17B H 0.0230 0.1575 0.8013 0.089 Uiso 1 1 calc R
H17C H -0.1807 0.1274 0.6876 0.089 Uiso 1 1 calc R
C18 C -0.1724(5) 0.19409(11) 0.4761(2) 0.0559(7) Uani 1 1 d .
H18A H -0.2556 0.1567 0.4514 0.084 Uiso 1 1 calc R
H18B H -0.1000 0.2059 0.4062 0.084 Uiso 1 1 calc R
H18C H -0.2826 0.2246 0.4864 0.084 Uiso 1 1 calc R

loop_
_atom_site_aniso_label
_atom_site_aniso_U_11
_atom_site_aniso_U_22
_atom_site_aniso_U_33
_atom_site_aniso_U_23
_atom_site_aniso_U_13
_atom_site_aniso_U_12
F1 0.0683(9) 0.0276(6) 0.0593(9) -0.0026(6) 0.0205(7) 0.0020(6)
O1 0.0642(10) 0.0357(7) 0.0237(7) -0.0016(6) 0.0114(7) -0.0124(7)
F2 0.1161(14) 0.0444(7) 0.0592(9) -0.0208(7) 0.0567(9) -0.0238(8)
N1 0.0477(10) 0.0294(8) 0.0230(8) -0.0039(6) 0.0103(7) -0.0041(7)
F3 0.0786(11) 0.0553(9) 0.0479(8) -0.0189(7) -0.0070(8) 0.0036(8)
C6 0.0349(10) 0.0281(9) 0.0285(9) -0.0028(7) 0.0061(8) -0.0011(8)
C7 0.0363(10) 0.0283(9) 0.0264(9) 0.0003(7) 0.0061(8) 0.0016(8)
C8 0.0413(11) 0.0286(9) 0.0266(9) 0.0022(7) 0.0123(8) 0.0009(8)
C9 0.0476(12) 0.0354(10) 0.0303(10) -0.0035(8) 0.0162(9) 0.0023(9)
C10 0.0373(11) 0.0337(10) 0.0393(11) 0.0022(9) 0.0105(9) -0.0014(8)
C11 0.0377(10) 0.0271(9) 0.0253(9) 0.0015(7) 0.0068(8) 0.0008(8)
C12 0.0400(11) 0.0280(9) 0.0266(9) 0.0016(7) 0.0072(8) 0.0024(8)
C13 0.0459(12) 0.0434(11) 0.0431(12) 0.0027(10) 0.0228(10) -0.0012(10)
C14 0.0564(14) 0.0304(10) 0.0376(11) -0.0021(9) 0.0152(10) -0.0047(9)
C15 0.0517(14) 0.0467(13) 0.0655(17) -0.0029(12) 0.0240(13) -0.0124(11)
C16 0.0483(14) 0.0314(11) 0.088(2) -0.0099(12) 0.0180(14) 0.0019(10)
C17 0.0725(18) 0.0605(15) 0.0494(14) -0.0136(12) 0.0258(13) -0.0347(14)
C18 0.0612(16) 0.0419(12) 0.0488(14) 0.0036(11) -0.0119(12) -0.0112(11)

loop_
_atom_type_symbol
_atom_type_description
_atom_type_scat_dispersion_real
_atom_type_scat_dispersion_imag
_atom_type_scat_source
C C 0.0033 0.0016 'International Tables Vol C Tables 4.2.6.8 and 6.1.1.4'
H H 0.0000 0.0000 'International Tables Vol C Tables 4.2.6.8 and 6.1.1.4'
N N 0.0061 0.0033 'International Tables Vol C Tables 4.2.6.8 and 6.1.1.4'
O O 0.0106 0.0060 'International Tables Vol C Tables 4.2.6.8 and 6.1.1.4'
F F 0.0171 0.0103 'International Tables Vol C Tables 4.2.6.8 and 6.1.1.4'

loop_
_geom_angle_atom_site_label_1
_geom_angle_atom_site_label_2
_geom_angle_atom_site_label_3
_geom_angle
C7 N1 C11 126.34(17)
C7 N1 H1 117.5(14)
C11 N1 H1 115.4(14)
C17 C6 C18 108.64(19)
C17 C6 C16 109.52(19)
C18 C6 C16 109.57(19)
C17 C6 C7 109.10(16)
C18 C6 C7 112.62(16)
C16 C6 C7 107.35(17)
O1 C7 N1 121.78(18)
O1 C7 C6 122.16(17)
N1 C7 C6 116.03(16)
C11 C8 C12 119.75(18)
C11 C8 H8 120.1
C12 C8 H8 120.1
C13 C9 C11 120.62(18)
C13 C9 H9 119.7
C11 C9 H9 119.7
C13 C10 C12 116.70(19)
C13 C10 C15 119.65(19)
C12 C10 C15 123.64(19)
C9 C11 C8 118.77(18)
C9 C11 N1 118.58(17)
C8 C11 N1 122.64(17)
C8 C12 C10 122.14(18)
C8 C12 C14 118.06(17)
C10 C12 C14 119.79(18)
C9 C13 C10 122.01(19)
C9 C13 H13 119.0
C10 C13 H13 119.0
F2 C14 F1 105.59(18)
F2 C14 F3 106.71(19)
F1 C14 F3 105.66(17)
F2 C14 C12 113.01(17)
F1 C14 C12 112.66(17)
F3 C14 C12 112.61(19)
C10 C15 H15A 109.5
C10 C15 H15B 109.5
H15A C15 H15B 109.5
C10 C15 H15C 109.5
H15A C15 H15C 109.5
H15B C15 H15C 109.5
C6 C16 H16A 109.5
C6 C16 H16B 109.5
H16A C16 H16B 109.5
C6 C16 H16C 109.5
H16A C16 H16C 109.5
H16B C16 H16C 109.5
C6 C17 H17A 109.5
C6 C17 H17B 109.5
H17A C17 H17B 109.5
C6 C17 H17C 109.5
H17A C17 H17C 109.5
H17B C17 H17C 109.5
C6 C18 H18A 109.5
C6 C18 H18B 109.5
H18A C18 H18B 109.5
C6 C18 H18C 109.5
H18A C18 H18C 109.5
H18B C18 H18C 109.5

loop_
_geom_bond_atom_site_label_1
_geom_bond_atom_site_label_2
_geom_bond_distance
F1 C14 1.346(2)
O1 C7 1.227(2)
F2 C14 1.330(3)
N1 C7 1.362(2)
N1 C11 1.419(2)
N1 H1 0.87(2)
F3 C14 1.348(3)
C6 C17 1.522(3)
C6 C18 1.523(3)
C6 C16 1.528(3)
C6 C7 1.537(3)
C8 C11 1.391(3)
C8 C12 1.394(3)
C8 H8 0.9300
C9 C13 1.384(3)
C9 C11 1.387(3)
C9 H9 0.9300
C10 C13 1.389(3)
C10 C12 1.395(3)
C10 C15 1.514(3)
C12 C14 1.497(3)
C13 H13 0.9300
C15 H15A 0.9600
C15 H15B 0.9600
C15 H15C 0.9600
C16 H16A 0.9600
C16 H16B 0.9600
C16 H16C 0.9600
C17 H17A 0.9600
C17 H17B 0.9600
C17 H17C 0.9600
C18 H18A 0.9600
C18 H18B 0.9600
C18 H18C 0.9600

loop_
_geom_hbond_atom_site_label_D
_geom_hbond_atom_site_label_H
_geom_hbond_atom_site_label_A
_geom_hbond_distance_DH
_geom_hbond_distance_HA
_geom_hbond_distance_DA
_geom_hbond_angle_DHA
_geom_hbond_site_symmetry_A
N1 H1 O1 0.87(2) 2.15(2) 3.002(2) 165(2) 4_565
